data_2000439
loop_
_publ_author_name
'Hamada, K.'
'Oh-hira, M.'
'Fujiwara, T.'
'Toda, F.'

_publ_section_title
;
 Structures of two crystal forms of the host-guest complex between
 <i>trans</i>-3,3'-bis(diphenylhydroxymethyl)azobenzene and acetone
;
_journal_issue 11
_journal_name_full 'Acta Crystallographica Section C'
_journal_page_first 1969
_journal_page_last 1971
_journal_paper_doi 10.1107/S0108270192002245
_journal_volume 48
_journal_year 1992
_chemical_formula_moiety 'C38 H30 N2 O2,C3 H6 O1'
_chemical_formula_sum 'C41 H36 N2 O3'
_chemical_formula_weight 604.7
_space_group_crystal_system monoclinic
_space_group_IT_number 15
_space_group_name_Hall '-C 2yc'
_space_group_name_H-M_alt 'C 1 2/c 1'
_cell_angle_alpha 90
_cell_angle_beta 107.83(2)
_cell_angle_gamma 90
_cell_formula_units_Z 4
_cell_length_a 16.782(2)
_cell_length_b 8.744(3)
_cell_length_c 23.386(3)
_cell_volume 3266.9(13)
_diffrn_radiation_type Cu
_diffrn_radiation_wavelength 1.5418
_exptl_absorpt_coefficient_mu 0.62
_exptl_crystal_density_diffrn 1.229
_exptl_crystal_density_meas 1.227
_exptl_crystal_F_000 1280
_cod_data_source_file as0561.cif
_cod_data_source_block as0561b
_cod_depositor_comments
;
 Updating space group information and adding the symmetry operation list.

 Antanas Vaitkus,
 2018-06-14
;
_cod_original_cell_volume 3267.0(12)
_cod_original_sg_symbol_H-M 'C 2/c'
_cod_database_code 2000439

loop_
_space_group_symop_id
_space_group_symop_operation_xyz
1 x,y,z
2 -x,y,-z+1/2
3 -x,-y,-z
4 x,-y,z+1/2
5 x+1/2,y+1/2,z
6 -x+1/2,y+1/2,-z+1/2
7 -x+1/2,-y+1/2,-z
8 x+1/2,-y+1/2,z+1/2

loop_
_atom_site_label
_atom_site_fract_x
_atom_site_fract_y
_atom_site_fract_z
N(1) .22460(10) .2947(2) .50560(10)
C(2) .21750(10) .2802(2) .56500(10)
C(3) .15630(10) .3714(2) .57670(10)
C(4) .14190(10) .3661(2) .63210(10)
C(5) .19180(10) .2707(3) .67610(10)
C(6) .25440(10) .1829(3) .66470(10)
C(7) .26710(10) .1858(3) .60940(10)
C(8) .07190(10) .4599(2) .64490(10)
O(9) .09640(10) .4778(2) .70900(10)
C(10) -.01100(10) .3713(2) .62310(10)
C(11) -.04270(10) .3205(3) .56440(10)
C(12) -.1176(2) .2423(4) .54530(10)
C(13) -.1629(2) .2141(3) .58430(10)
C(14) -.1329(2) .2663(4) .64230(10)
C(15) -.05750(10) .3438(3) .66160(10)
C(16) .06540(10) .6202(2) .61780(10)
C(17) -.01050(10) .6885(3) .58850(10)
C(18) -.0132(2) .8413(3) .57060(10)
C(19) .0594(2) .9242(3) .58140(10)
C(20) .1350(2) .8558(3) .60950(10)
C(21) .13830(10) .7053(3) .62830(10)
O(22) .0 .7045(3) .7500
C(23) .0 .8432(4) .7500
C(24) .0719(3) .9309(4) .7431(2)
H(1) .1220(10) .438(2) .5430(10)
H(2) .1840(10) .266(3) .7170(10)
H(3) .289(2) .114(3) .6970(10)
H(4) .310(2) .120(3) .5980(10)
H(5) .062(2) .560(4) .7180(10)
H(6) -.010(2) .340(3) .5360(10)
H(7) -.137(2) .207(3) .5030(10)
H(8) -.218(2) .154(4) .5700(10)
H(9) -.165(2) .239(4) .6750(10)
H(10) -.039(2) .386(4) .7040(10)
H(11) -.0650(10) .624(3) .5790(10)
H(12) -.071(2) .890(3) .5480(10)
H(13) .056(2) 1.035(4) .569(2)
H(14) .189(2) .910(4) .6190(10)
H(15) .194(2) .656(3) .6520(10)
H(16) .062(3) 1.035(7) .739(3)
H(17) .108(3) .871(6) .729(2)
H(18) .092(3) .960(6) .787(2)

loop_
_geom_bond_atom_site_label_1
_geom_bond_atom_site_label_2
_geom_bond_distance
N(1) C(2) 1.435(3)
C(2) C(3) 1.392(3)
C(2) C(7) 1.387(3)
C(3) C(4) 1.391(3)
C(4) C(5) 1.388(3)
C(4) C(8) 1.535(3)
C(5) C(6) 1.392(3)
C(6) C(7) 1.373(4)
C(8) O(9) 1.433(3)
C(8) C(10) 1.528(3)
C(8) C(16) 1.537(3)
C(10) C(11) 1.384(3)
C(10) C(15) 1.381(3)
C(11) C(12) 1.380(4)
C(12) C(13) 1.376(4)
C(13) C(14) 1.374(5)
C(14) C(15) 1.383(4)
C(16) C(17) 1.383(3)
C(16) C(21) 1.389(3)
C(17) C(18) 1.397(4)
C(18) C(19) 1.373(4)
C(19) C(20) 1.374(5)
C(20) C(21) 1.383(4)
O(22) C(23) 1.213(5)
C(23) C(24) 1.479(7)
